data_1576759
loop_
_publ_author_name
'Qi, Jun-Chao'
'Chen, Xiao-Gang'
'Wang, Zhen-Yu'
'Tang, Yuan-Yuan'
'Song, Xian-Jiang'
'Qin, Yan'
'Lv, Hui-Peng'
'Xiong, Ren-Gen'
'Liao, Wei-Qiang'

_publ_section_title
;
 Organic-inorganic perovskite ferroelectric catalytic selective alkyne
 coupling under ultrasound sonication.
;
_journal_issue 3
_journal_name_full 'Chemical science'
_journal_page_first 1792
_journal_page_last 1800
_journal_paper_doi 10.1039/d5sc07784b
_journal_volume 17
_journal_year 2026
_chemical_formula_moiety '2(C5 H10 F2 N), Cl4 Cu'
_chemical_formula_sum 'C10 H20 Cl4 Cu F4 N2'
_chemical_formula_weight 449.62
_space_group_crystal_system orthorhombic
_space_group_IT_number 36
_space_group_name_Hall 'C 2c -2'
_space_group_name_H-M_alt 'C m c 21'
_atom_sites_solution_hydrogens geom
_atom_sites_solution_primary dual
_audit_creation_date 2025-09-02
_audit_creation_method
;
Olex2 1.3
(compiled 2020.11.12 svn.r5f609507 for OlexSys, GUI svn.r6408)
;
_audit_update_record
;
2025-09-02 deposited with the CCDC.	2025-11-18 downloaded from the CCDC.
;
_cell_angle_alpha 90
_cell_angle_beta 90
_cell_angle_gamma 90
_cell_formula_units_Z 4
_cell_length_a 23.8905(4)
_cell_length_b 7.8128(2)
_cell_length_c 9.2079(2)
_cell_measurement_reflns_used 15812
_cell_measurement_temperature 300(4)
_cell_measurement_theta_max 34.3950
_cell_measurement_theta_min 2.7290
_cell_volume 1718.67(6)
_computing_cell_refinement 'CrysAlisPro 1.171.43.129a (Rigaku OD, 2024)'
_computing_data_collection 'CrysAlisPro system (CCD 43.129a 64-bit (release 29-06-2024))'
_computing_data_reduction 'CrysAlisPro 1.171.43.129a (Rigaku OD, 2024)'
_computing_molecular_graphics 'Olex2 1.3 (Dolomanov et al., 2009)'
_computing_publication_material 'Olex2 1.3 (Dolomanov et al., 2009)'
_computing_structure_refinement 'SHELXL 2018/3 (Sheldrick, 2015)'
_computing_structure_solution 'SHELXT 2018/2 (Sheldrick, 2018)'
_diffrn_ambient_environment air
_diffrn_ambient_temperature 300(4)
_diffrn_detector 'Hybrid Pixel Array Detector'
_diffrn_detector_area_resol_mean 10.0000
_diffrn_detector_type 'HyPix-Arc 150'
_diffrn_measured_fraction_theta_full 0.999
_diffrn_measured_fraction_theta_max 0.999
_diffrn_measurement_details
;
List of Runs (angles in degrees, time in seconds):

  # Type    Start    End  Width  t~exp~   \w     \q     \k     \f   Frames
#--------------------------------------------------------------------------
  1  \w    -21.00   6.00   0.50    0.20    --   24.00 -50.00-167.16   54
  2  \w    -17.00  10.00   0.50    0.20    --   28.00 -48.00-141.07   54
  3  \w    -30.00   0.00   0.50    0.20    --   16.00 -43.00 -34.79   60
  4  \w    -34.00  -4.00   0.50    0.20    --   12.00 -43.00 -94.84   60
  5  \w    -34.00  -4.00   0.50    0.20    --   12.00 -43.00-176.56   60
  6  \w    -15.00  16.00   0.50    0.20    --   32.00 -41.00 -72.11   62
  7  \w    -30.00   0.00   0.50    0.20    --   16.00 -43.00  -6.76   60
  8  \w    -34.00  -5.00   0.50    0.20    --   12.00 -46.00 117.30   58
  9  \w    -34.00  -4.00   0.50    0.20    --   12.00 -44.00 155.18   60
 10  \w    -15.00  16.00   0.50    0.20    --   32.00 -41.00 149.49   62
 11  \w    -35.00  -3.00   0.50    0.20    --   12.00 -36.00  23.66   64
 12  \w    -28.00   6.00   0.50    0.20    --   20.00 -31.00  94.60   68
 13  \w    -15.00  17.00   0.50    0.20    --   32.00 -35.00  18.83   64
 14  \w    -36.00  -2.00   0.50    0.20    --   12.00 -31.00  58.73   68
 15  \w    -19.00  13.00   0.50    0.20    --   28.00 -35.00 -22.00   64
 16  \w    -32.00   2.00   0.50    0.20    --   16.00 -30.00 -82.63   68
 17  \w    -15.00  17.00   0.50    0.20    --   32.00 -36.00-110.04   64
 18  \w    -15.00  17.00   0.50    0.20    --   32.00 -38.00-140.07   64
 19  \w    -32.00   4.00   0.50    0.20    --   16.00 -28.00-161.46   72
 20  \w     19.00  46.00   0.50    0.20    --    0.85  51.00-157.09   54
 21  \w      2.00  44.00   0.50    0.20    --   32.00-104.00  99.61   84
 22  \w     17.00  47.00   0.50    0.20    --    0.85  44.00 147.28   60
 23  \w     22.00  64.00   0.50    0.20    --   17.25  19.00 120.00   84
;
_diffrn_measurement_device 'four-circle diffractometer'
_diffrn_measurement_device_type 'XtaLAB Synergy R, DW system, HyPix-Arc 150'
_diffrn_measurement_method '\w scans'
_diffrn_orient_matrix_type 'CrysAlisPro convention (1999,Acta A55,543-557)'
_diffrn_orient_matrix_UB_11 -0.0030441000
_diffrn_orient_matrix_UB_12 -0.0692015000
_diffrn_orient_matrix_UB_13 -0.0492204000
_diffrn_orient_matrix_UB_21 0.0280891000
_diffrn_orient_matrix_UB_22 0.0112038000
_diffrn_orient_matrix_UB_23 -0.0227964000
_diffrn_orient_matrix_UB_31 0.0091047000
_diffrn_orient_matrix_UB_32 -0.0576786000
_diffrn_orient_matrix_UB_33 0.0546692000
_diffrn_radiation_monochromator mirror
_diffrn_radiation_probe x-ray
_diffrn_radiation_type 'Mo K\a'
_diffrn_radiation_wavelength 0.71073
_diffrn_reflns_av_R_equivalents 0.0259
_diffrn_reflns_av_unetI/netI 0.0124
_diffrn_reflns_Laue_measured_fraction_full 0.999
_diffrn_reflns_Laue_measured_fraction_max 0.999
_diffrn_reflns_limit_h_max 28
_diffrn_reflns_limit_h_min -28
_diffrn_reflns_limit_k_max 9
_diffrn_reflns_limit_k_min -9
_diffrn_reflns_limit_l_max 10
_diffrn_reflns_limit_l_min -10
_diffrn_reflns_number 17760
_diffrn_reflns_point_group_measured_fraction_full 0.999
_diffrn_reflns_point_group_measured_fraction_max 0.999
_diffrn_reflns_theta_full 25.009
_diffrn_reflns_theta_max 25.009
_diffrn_reflns_theta_min 2.743
_diffrn_source 'Rotating-anode X-ray tube'
_diffrn_source_type 'Rigaku (Mo) X-ray Source'
_exptl_absorpt_coefficient_mu 1.924
_exptl_absorpt_correction_T_max 1.00000
_exptl_absorpt_correction_T_min 0.80985
_exptl_absorpt_correction_type multi-scan
_exptl_absorpt_process_details
;
CrysAlisPro 1.171.43.129a (Rigaku Oxford Diffraction, 2024)
Empirical absorption correction using spherical harmonics,
implemented in SCALE3 ABSPACK scaling algorithm.
;
_exptl_crystal_colour green
_exptl_crystal_colour_primary green
_exptl_crystal_density_diffrn 1.738
_exptl_crystal_description block
_exptl_crystal_F_000 908
_exptl_crystal_size_max 0.18
_exptl_crystal_size_mid 0.16
_exptl_crystal_size_min 0.12
_refine_diff_density_max 0.181
_refine_diff_density_min -0.209
_refine_diff_density_rms 0.047
_refine_ls_abs_structure_details
;
 Flack x determined using 703 quotients [(I+)-(I-)]/[(I+)+(I-)]
 (Parsons, Flack and Wagner, Acta Cryst. B69 (2013) 249-259).
;
_refine_ls_abs_structure_Flack -0.003(5)
_refine_ls_extinction_method none
_refine_ls_goodness_of_fit_ref 1.090
_refine_ls_hydrogen_treatment constr
_refine_ls_matrix_type full
_refine_ls_number_parameters 100
_refine_ls_number_reflns 1561
_refine_ls_number_restraints 1
_refine_ls_restrained_S_all 1.089
_refine_ls_R_factor_all 0.0163
_refine_ls_R_factor_gt 0.0159
_refine_ls_shift/su_max 0.001
_refine_ls_shift/su_mean 0.000
_refine_ls_structure_factor_coef Fsqd
_refine_ls_weighting_details 'w=1/[\s^2^(Fo^2^)+(0.0206P)^2^+0.8863P] where P=(Fo^2^+2Fc^2^)/3'
_refine_ls_weighting_scheme calc
_refine_ls_wR_factor_gt 0.0412
_refine_ls_wR_factor_ref 0.0415
_reflns_Friedel_coverage 0.867
_reflns_Friedel_fraction_full 1.000
_reflns_Friedel_fraction_max 1.000
_reflns_number_gt 1538
_reflns_number_total 1561
_reflns_threshold_expression 'I > 2\s(I)'
_cod_data_source_file d5sc07784b2.cif
_cod_data_source_block dfpd_cucl4_300k_auto
_cod_database_code 1576759
_shelx_shelxl_version_number 2018/3
_chemical_oxdiff_formula 'C H N Cu Cl F '
_shelx_space_group_comment
;
The symmetry employed for this shelxl refinement is uniquely defined
by the following loop, which should always be used as a source of
symmetry information in preference to the above space-group names.
They are only intended as comments.
;
_shelx_estimated_absorpt_t_max 0.802
_shelx_estimated_absorpt_t_min 0.723
_reflns_odcompleteness_completeness 99.90
_reflns_odcompleteness_iscentric 1
_reflns_odcompleteness_theta 26.32
_olex2_refinement_description
;
1. Fixed Uiso
 At 1.2 times of:
  All C(H,H) groups, All N(H,H) groups
2.a Secondary CH2 refined with riding coordinates:
 N1(H1A,H1B), C5(H5A,H5B), C2(H2A,H2B), C4(H4A,H4B), C1(H1C,H1D)
;
_olex2_submission_special_instructions 'No special instructions were received'
_oxdiff_exptl_absorpt_empirical_details
;
Empirical correction (ABSPACK) includes:
- Absorption correction using spherical harmonics
- Frame scaling
;
_oxdiff_exptl_absorpt_empirical_full_max 1.514
_oxdiff_exptl_absorpt_empirical_full_min 0.737

loop_
_space_group_symop_operation_xyz
'x, y, z'
'-x, -y, z+1/2'
'x, -y, z+1/2'
'-x, y, z'
'x+1/2, y+1/2, z'
'-x+1/2, -y+1/2, z+1/2'
'x+1/2, -y+1/2, z+1/2'
'-x+1/2, y+1/2, z'

loop_
_atom_site_label
_atom_site_type_symbol
_atom_site_fract_x
_atom_site_fract_y
_atom_site_fract_z
_atom_site_U_iso_or_equiv
_atom_site_adp_type
_atom_site_occupancy
_atom_site_site_symmetry_order
_atom_site_calc_flag
_atom_site_refinement_flags_posn
_atom_site_refinement_flags_adp
_atom_site_refinement_flags_occupancy
_atom_site_disorder_assembly
_atom_site_disorder_group
Cu1 Cu 0.500000 0.70866(5) 0.75351(4) 0.03101(13) Uani 1 2 d S T P . .
Cl3 Cl 0.500000 0.90446(12) 0.57046(10) 0.0377(2) Uani 1 2 d S T P . .
Cl2 Cl 0.40449(2) 0.69044(8) 0.74405(9) 0.03882(16) Uani 1 1 d . . . . .
Cl1 Cl 0.500000 0.55491(14) 0.96195(12) 0.0450(3) Uani 1 2 d S T P . .
N1 N 0.39412(11) 0.7036(3) 0.3903(3) 0.0371(6) Uani 1 1 d . . . . .
H1A H 0.402127 0.595224 0.368923 0.044 Uiso 1 1 calc R U . . .
H1B H 0.412980 0.731474 0.470183 0.044 Uiso 1 1 calc R U . . .
F1 F 0.30174(10) 0.9395(3) 0.1720(3) 0.0874(9) Uani 1 1 d . . . . .
F2 F 0.29260(10) 0.7142(4) 0.0341(3) 0.0928(9) Uani 1 1 d . . . . .
C5 C 0.41274(11) 0.8151(4) 0.2688(4) 0.0478(8) Uani 1 1 d . . . . .
H5A H 0.452536 0.799561 0.252600 0.057 Uiso 1 1 calc R U . . .
H5B H 0.406305 0.934080 0.293786 0.057 Uiso 1 1 calc R U . . .
C3 C 0.31937(15) 0.7737(5) 0.1566(3) 0.0478(8) Uani 1 1 d . . . . .
C2 C 0.30060(12) 0.6723(4) 0.2840(3) 0.0470(8) Uani 1 1 d . . . . .
H2A H 0.305516 0.551448 0.263660 0.056 Uiso 1 1 calc R U . . .
H2B H 0.261072 0.692782 0.300585 0.056 Uiso 1 1 calc R U . . .
C4 C 0.38107(14) 0.7712(5) 0.1327(4) 0.0467(8) Uani 1 1 d . . . . .
H4A H 0.390624 0.852645 0.057196 0.056 Uiso 1 1 calc R U . . .
H4B H 0.392224 0.658291 0.099808 0.056 Uiso 1 1 calc R U . . .
C1 C 0.33317(13) 0.7190(5) 0.4193(3) 0.0466(8) Uani 1 1 d . . . . .
H1C H 0.324346 0.835360 0.447988 0.056 Uiso 1 1 calc R U . . .
H1D H 0.322727 0.643185 0.498260 0.056 Uiso 1 1 calc R U . . .

loop_
_atom_site_aniso_label
_atom_site_aniso_U_11
_atom_site_aniso_U_22
_atom_site_aniso_U_33
_atom_site_aniso_U_23
_atom_site_aniso_U_13
_atom_site_aniso_U_12
Cu1 0.0299(2) 0.0304(2) 0.0328(2) 0.0026(2) 0.000 0.000
Cl3 0.0427(5) 0.0333(5) 0.0371(5) 0.0045(4) 0.000 0.000
Cl2 0.0313(3) 0.0492(4) 0.0359(3) 0.0030(4) -0.0012(3) -0.0017(2)
Cl1 0.0359(5) 0.0525(6) 0.0466(6) 0.0198(5) 0.000 0.000
N1 0.0339(13) 0.0459(14) 0.0315(12) 0.0002(10) -0.0067(10) 0.0022(10)
F1 0.0756(15) 0.0770(18) 0.110(2) 0.0291(14) 0.0069(13) 0.0410(14)
F2 0.0596(14) 0.174(3) 0.0451(15) -0.0060(16) -0.0241(11) 0.0003(15)
C5 0.0326(14) 0.0554(18) 0.055(2) 0.0107(18) -0.0047(16) -0.0092(11)
C3 0.0363(16) 0.072(2) 0.0349(18) 0.0034(16) -0.0101(13) 0.0127(16)
C2 0.0294(14) 0.070(2) 0.0419(19) -0.0013(15) 0.0001(12) -0.0051(13)
C4 0.0411(17) 0.064(2) 0.0355(16) 0.0119(15) 0.0057(13) 0.0037(15)
C1 0.0379(16) 0.068(2) 0.0340(16) -0.0014(14) 0.0036(13) 0.0023(15)

loop_
_atom_type_symbol
_atom_type_description
_atom_type_scat_dispersion_real
_atom_type_scat_dispersion_imag
_atom_type_scat_source
C C 0.0033 0.0016 'International Tables Vol C Tables 4.2.6.8 and 6.1.1.4'
H H 0.0000 0.0000 'International Tables Vol C Tables 4.2.6.8 and 6.1.1.4'
Cl Cl 0.1484 0.1585 'International Tables Vol C Tables 4.2.6.8 and 6.1.1.4'
Cu Cu 0.3201 1.2651 'International Tables Vol C Tables 4.2.6.8 and 6.1.1.4'
F F 0.0171 0.0103 'International Tables Vol C Tables 4.2.6.8 and 6.1.1.4'
N N 0.0061 0.0033 'International Tables Vol C Tables 4.2.6.8 and 6.1.1.4'

loop_
_geom_angle_atom_site_label_1
_geom_angle_atom_site_label_2
_geom_angle_atom_site_label_3
_geom_angle
_geom_angle_site_symmetry_1
_geom_angle_site_symmetry_3
_geom_angle_publ_flag
Cl3 Cu1 Cl2 90.78(2) . 4_655 ?
Cl3 Cu1 Cl2 90.78(2) . . ?
Cl2 Cu1 Cl2 171.64(4) . 4_655 ?
Cl1 Cu1 Cl3 169.81(4) . . ?
Cl1 Cu1 Cl2 89.96(2) . . ?
Cl1 Cu1 Cl2 89.96(2) . 4_655 ?
H1A N1 H1B 107.8 . . ?
C5 N1 H1A 109.1 . . ?
C5 N1 H1B 109.1 . . ?
C1 N1 H1A 109.1 . . ?
C1 N1 H1B 109.1 . . ?
C1 N1 C5 112.5(2) . . ?
N1 C5 H5A 109.6 . . ?
N1 C5 H5B 109.6 . . ?
N1 C5 C4 110.1(2) . . ?
H5A C5 H5B 108.2 . . ?
C4 C5 H5A 109.6 . . ?
C4 C5 H5B 109.6 . . ?
F1 C3 F2 105.1(3) . . ?
F1 C3 C2 109.3(3) . . ?
F1 C3 C4 109.4(3) . . ?
F2 C3 C2 109.1(3) . . ?
F2 C3 C4 109.5(3) . . ?
C2 C3 C4 114.1(3) . . ?
C3 C2 H2A 109.3 . . ?
C3 C2 H2B 109.3 . . ?
C3 C2 C1 111.5(3) . . ?
H2A C2 H2B 108.0 . . ?
C1 C2 H2A 109.3 . . ?
C1 C2 H2B 109.3 . . ?
C5 C4 H4A 109.3 . . ?
C5 C4 H4B 109.3 . . ?
C3 C4 C5 111.8(3) . . ?
C3 C4 H4A 109.3 . . ?
C3 C4 H4B 109.3 . . ?
H4A C4 H4B 107.9 . . ?
N1 C1 C2 109.6(2) . . ?
N1 C1 H1C 109.7 . . ?
N1 C1 H1D 109.7 . . ?
C2 C1 H1C 109.7 . . ?
C2 C1 H1D 109.7 . . ?
H1C C1 H1D 108.2 . . ?

loop_
_geom_bond_atom_site_label_1
_geom_bond_atom_site_label_2
_geom_bond_distance
_geom_bond_site_symmetry_2
_geom_bond_publ_flag
Cu1 Cl3 2.2762(10) . ?
Cu1 Cl2 2.2880(6) 4_655 ?
Cu1 Cl2 2.2879(6) . ?
Cu1 Cl1 2.2642(11) . ?
N1 H1A 0.8900 . ?
N1 H1B 0.8900 . ?
N1 C5 1.485(4) . ?
N1 C1 1.485(4) . ?
F1 C3 1.369(4) . ?
F2 C3 1.377(4) . ?
C5 H5A 0.9700 . ?
C5 H5B 0.9700 . ?
C5 C4 1.503(5) . ?
C3 C2 1.484(5) . ?
C3 C4 1.491(5) . ?
C2 H2A 0.9700 . ?
C2 H2B 0.9700 . ?
C2 C1 1.514(4) . ?
C4 H4A 0.9700 . ?
C4 H4B 0.9700 . ?
C1 H1C 0.9700 . ?
C1 H1D 0.9700 . ?

loop_
_geom_torsion_atom_site_label_1
_geom_torsion_atom_site_label_2
_geom_torsion_atom_site_label_3
_geom_torsion_atom_site_label_4
_geom_torsion
_geom_torsion_site_symmetry_1
_geom_torsion_site_symmetry_2
_geom_torsion_site_symmetry_3
_geom_torsion_site_symmetry_4
_geom_torsion_publ_flag
N1 C5 C4 C3 52.8(4) . . . . ?
F1 C3 C2 C1 -71.7(4) . . . . ?
F1 C3 C4 C5 72.0(3) . . . . ?
F2 C3 C2 C1 173.9(3) . . . . ?
F2 C3 C4 C5 -173.3(3) . . . . ?
C5 N1 C1 C2 58.6(3) . . . . ?
C3 C2 C1 N1 -53.7(4) . . . . ?
C2 C3 C4 C5 -50.7(4) . . . . ?
C4 C3 C2 C1 51.1(4) . . . . ?
C1 N1 C5 C4 -58.4(3) . . . . ?
